data_7208570
loop_
_publ_author_name
'Li, Xiao-Ling'
'Liu, Guang-Zhen'
'Xin, Ling-Yun'
'Wang, Li-Ya'

_publ_section_title
;
 A novel metal--organic framework displaying reversibly shrinking and
 expanding pore modulation
;
_journal_issue 18
_journal_name_full CrystEngComm
_journal_page_first 5757
_journal_paper_doi 10.1039/c2ce25715g
_journal_volume 14
_journal_year 2012
_chemical_formula_sum 'C30 H30 Co2 N4 O10'
_chemical_formula_weight 724.44
_chemical_name_systematic
;

?

;
_space_group_IT_number 14
_symmetry_cell_setting monoclinic
_symmetry_space_group_name_Hall '-P 2ybc'
_symmetry_space_group_name_H-M 'P 1 21/c 1'
_atom_sites_solution_hydrogens geom
_atom_sites_solution_primary direct
_atom_sites_solution_secondary difmap
_audit_creation_method SHELXL-97
_cell_angle_alpha 90.00
_cell_angle_beta 102.485(2)
_cell_angle_gamma 90.00
_cell_formula_units_Z 2
_cell_length_a 15.771(2)
_cell_length_b 14.711(2)
_cell_length_c 8.3852(12)
_cell_measurement_reflns_used 4175
_cell_measurement_temperature 296(2)
_cell_measurement_theta_max 25.73
_cell_measurement_theta_min 2.65
_cell_volume 1899.4(4)
_computing_cell_refinement 'Bruker SMART'
_computing_data_collection 'Bruker SMART'
_computing_data_reduction 'Bruker SAINT'
_computing_molecular_graphics 'Bruker SHELXTL'
_computing_publication_material 'Bruker SHELXTL'
_computing_structure_refinement 'SHELXL-97 (Sheldrick, 1997)'
_computing_structure_solution 'SHELXS-97 (Sheldrick, 1990)'
_diffrn_ambient_temperature 296(2)
_diffrn_measured_fraction_theta_full 0.999
_diffrn_measured_fraction_theta_max 0.999
_diffrn_measurement_device_type 'CCD area detector'
_diffrn_measurement_method 'phi and omega scans'
_diffrn_radiation_monochromator graphite
_diffrn_radiation_source 'fine-focus sealed tube'
_diffrn_radiation_type MoK\a
_diffrn_radiation_wavelength 0.71073
_diffrn_reflns_av_R_equivalents 0.0321
_diffrn_reflns_av_sigmaI/netI 0.0287
_diffrn_reflns_limit_h_max 19
_diffrn_reflns_limit_h_min -19
_diffrn_reflns_limit_k_max 17
_diffrn_reflns_limit_k_min -17
_diffrn_reflns_limit_l_max 10
_diffrn_reflns_limit_l_min -10
_diffrn_reflns_number 14211
_diffrn_reflns_theta_full 25.50
_diffrn_reflns_theta_max 25.50
_diffrn_reflns_theta_min 2.65
_diffrn_standards_decay_% 0
_diffrn_standards_interval_count 0
_diffrn_standards_interval_time 0
_diffrn_standards_number 0
_exptl_absorpt_coefficient_mu 0.925
_exptl_absorpt_correction_T_max 0.8438
_exptl_absorpt_correction_T_min 0.8016
_exptl_absorpt_correction_type multi-scan
_exptl_absorpt_process_details sadabs
_exptl_crystal_colour amaranth
_exptl_crystal_density_diffrn 1.267
_exptl_crystal_density_method 'not measured'
_exptl_crystal_description block
_exptl_crystal_F_000 744
_exptl_crystal_size_max 0.25
_exptl_crystal_size_mid 0.21
_exptl_crystal_size_min 0.19
_platon_squeeze_details ' ?'
_refine_diff_density_max 0.526
_refine_diff_density_min -0.645
_refine_diff_density_rms 0.062
_refine_ls_extinction_method none
_refine_ls_goodness_of_fit_ref 1.091
_refine_ls_hydrogen_treatment constr
_refine_ls_matrix_type full
_refine_ls_number_parameters 209
_refine_ls_number_reflns 3533
_refine_ls_number_restraints 6
_refine_ls_restrained_S_all 1.285
_refine_ls_R_factor_all 0.0418
_refine_ls_R_factor_gt 0.0339
_refine_ls_shift/su_max 0.002
_refine_ls_shift/su_mean 0.000
_refine_ls_structure_factor_coef Fsqd
_refine_ls_weighting_details 'calc w=1/[\s^2^(Fo^2^)+(0.0556P)^2^+0.2170P] where P=(Fo^2^+2Fc^2^)/3'
_refine_ls_weighting_scheme calc
_refine_ls_wR_factor_gt 0.0931
_refine_ls_wR_factor_ref 0.0968
_reflns_number_gt 2915
_reflns_number_total 3533
_reflns_threshold_expression >2sigma(I)
_cod_data_source_file c2ce25715g.txt
_cod_data_source_block a
_cod_depositor_comments
;
The following automatic conversions were performed:

'_symmetry_cell_setting' value 'Monoclinic' changed to 'monoclinic'
according to /home/saulius/struct/CIF-dictionaries/cif_core.dic
dictionary named 'cif_core.dic' version 2.4.1 from 2010-06-29.

Automatic conversion script
Id: cif_fix_values 1891 2012-01-12 08:04:46Z andrius 
;
_cod_original_cell_volume 1899.4(5)
_cod_original_sg_symbol_H-M P2(1)/c
_cod_database_code 7208570

loop_
_symmetry_equiv_pos_as_xyz
'x, y, z'
'-x, y+1/2, -z+1/2'
'-x, -y, -z'
'x, -y-1/2, z-1/2'

loop_
_atom_site_label
_atom_site_type_symbol
_atom_site_fract_x
_atom_site_fract_y
_atom_site_fract_z
_atom_site_U_iso_or_equiv
_atom_site_adp_type
_atom_site_occupancy
_atom_site_symmetry_multiplicity
_atom_site_calc_flag
_atom_site_refinement_flags
Co1 Co 0.38970(2) 0.08276(2) 0.83167(4) 0.02357(14) Uani 1 1 d .
O1 O 0.35476(12) 0.21783(12) 0.8574(2) 0.0328(5) Uani 1 1 d .
O2 O 0.40607(12) 0.35944(12) 0.8657(2) 0.0337(5) Uani 1 1 d .
O3 O 0.45189(11) 0.43016(11) 0.5726(2) 0.0262(4) Uani 1 1 d .
O4 O 0.58261(11) 0.45303(11) 0.7320(2) 0.0300(4) Uani 1 1 d .
O5 O 0.31367(13) 0.08868(13) 0.5833(2) 0.0391(5) Uani 1 1 d .
H1W H 0.2718 0.1263 0.5700 0.059 Uiso 1 1 d R
H2W H 0.3441 0.1114 0.5211 0.059 Uiso 1 1 d R
N1 N 0.49320(13) 0.15422(13) 0.7610(2) 0.0247(5) Uani 1 1 d .
N2 N 0.27541(14) 0.03362(15) 0.9033(3) 0.0307(5) Uani 1 1 d .
C1 C 0.48099(15) 0.24476(16) 0.7542(3) 0.0221(5) Uani 1 1 d .
C2 C 0.53517(16) 0.30221(16) 0.6900(3) 0.0231(5) Uani 1 1 d .
C3 C 0.60546(16) 0.26388(18) 0.6416(3) 0.0269(6) Uani 1 1 d .
H3 H 0.6437 0.3012 0.6017 0.032 Uiso 1 1 calc R
C4 C 0.62042(17) 0.17111(18) 0.6513(3) 0.0282(6) Uani 1 1 d .
C5 C 0.56109(17) 0.11853(17) 0.7108(3) 0.0279(6) Uani 1 1 d .
H5A H 0.5688 0.0558 0.7161 0.033 Uiso 1 1 calc R
C6 C 0.40834(16) 0.27797(17) 0.8312(3) 0.0240(6) Uani 1 1 d .
C7 C 0.52047(16) 0.40319(16) 0.6638(3) 0.0230(5) Uani 1 1 d .
C8 C 0.69617(19) 0.1265(2) 0.5991(5) 0.0504(8) Uani 1 1 d U
H8A H 0.7063 0.0678 0.6528 0.060 Uiso 1 1 calc R
H8B H 0.6800 0.1153 0.4825 0.060 Uiso 1 1 calc R
C9 C 0.7779(2) 0.1773(3) 0.6335(7) 0.0840(10) Uani 1 1 d U
H9A H 0.7721 0.2307 0.5663 0.126 Uiso 1 1 calc R
H9B H 0.8236 0.1397 0.6102 0.126 Uiso 1 1 calc R
H9C H 0.7918 0.1947 0.7465 0.126 Uiso 1 1 calc R
C10 C 0.2558(2) 0.0640(2) 1.0405(4) 0.0427(7) Uani 1 1 d .
H10 H 0.2952 0.1019 1.1080 0.051 Uiso 1 1 calc R
C11 C 0.1798(2) 0.0420(3) 1.0870(4) 0.0536(9) Uani 1 1 d .
H11 H 0.1689 0.0653 1.1839 0.064 Uiso 1 1 calc R
C12 C 0.12006(19) -0.0137(2) 0.9920(4) 0.0477(8) Uani 1 1 d .
C13 C 0.1426(2) -0.0484(3) 0.8545(5) 0.0622(10) Uani 1 1 d .
H13 H 0.1058 -0.0893 0.7885 0.075 Uiso 1 1 calc R
C14 C 0.2194(2) -0.0228(2) 0.8140(4) 0.0484(8) Uani 1 1 d .
H14 H 0.2324 -0.0464 0.7192 0.058 Uiso 1 1 calc R
C15 C 0.0343(2) -0.0344(3) 1.0351(5) 0.0654(11) Uani 1 1 d .
H15A H 0.0419 -0.0354 1.1530 0.079 Uiso 1 1 calc R
H15B H 0.0150 -0.0943 0.9941 0.079 Uiso 1 1 calc R

loop_
_atom_site_aniso_label
_atom_site_aniso_U_11
_atom_site_aniso_U_22
_atom_site_aniso_U_33
_atom_site_aniso_U_23
_atom_site_aniso_U_13
_atom_site_aniso_U_12
Co1 0.0225(2) 0.0175(2) 0.0335(2) 0.00210(13) 0.01202(15) 0.00023(13)
O1 0.0307(10) 0.0224(9) 0.0515(12) 0.0032(8) 0.0230(9) 0.0018(8)
O2 0.0477(12) 0.0203(10) 0.0393(11) -0.0015(8) 0.0228(9) 0.0019(8)
O3 0.0257(10) 0.0236(9) 0.0314(10) 0.0025(7) 0.0105(8) 0.0020(7)
O4 0.0296(10) 0.0191(9) 0.0403(11) 0.0017(8) 0.0052(8) -0.0040(8)
O5 0.0368(11) 0.0467(13) 0.0370(11) 0.0084(9) 0.0152(9) -0.0006(9)
N1 0.0271(11) 0.0183(10) 0.0310(12) 0.0002(9) 0.0115(9) 0.0009(9)
N2 0.0246(11) 0.0320(12) 0.0379(13) 0.0016(10) 0.0118(10) -0.0003(10)
C1 0.0235(13) 0.0184(12) 0.0253(13) 0.0009(10) 0.0069(10) -0.0013(10)
C2 0.0262(13) 0.0201(12) 0.0236(12) -0.0007(10) 0.0068(10) -0.0012(10)
C3 0.0233(13) 0.0231(14) 0.0372(15) 0.0025(11) 0.0132(11) -0.0037(10)
C4 0.0271(14) 0.0258(14) 0.0337(15) -0.0023(11) 0.0111(11) 0.0010(11)
C5 0.0293(14) 0.0174(12) 0.0392(16) 0.0019(11) 0.0123(12) 0.0033(11)
C6 0.0294(14) 0.0214(14) 0.0235(13) 0.0030(10) 0.0105(10) 0.0036(10)
C7 0.0263(13) 0.0209(12) 0.0256(13) -0.0003(10) 0.0141(11) -0.0015(10)
C8 0.0345(15) 0.0454(17) 0.080(2) -0.0063(16) 0.0323(15) 0.0062(13)
C9 0.0448(17) 0.063(2) 0.151(3) -0.013(2) 0.0364(19) 0.0043(16)
C10 0.0317(16) 0.056(2) 0.0424(18) -0.0051(15) 0.0129(13) -0.0101(14)
C11 0.0426(19) 0.077(3) 0.048(2) -0.0015(18) 0.0255(16) -0.0025(18)
C12 0.0282(16) 0.053(2) 0.067(2) 0.0123(17) 0.0199(15) -0.0013(14)
C13 0.0398(19) 0.066(2) 0.084(3) -0.018(2) 0.0208(19) -0.0263(18)
C14 0.0386(17) 0.050(2) 0.062(2) -0.0140(16) 0.0237(15) -0.0146(15)
C15 0.0380(19) 0.075(3) 0.092(3) 0.021(2) 0.0338(19) -0.0062(17)

loop_
_atom_type_symbol
_atom_type_description
_atom_type_scat_dispersion_real
_atom_type_scat_dispersion_imag
_atom_type_scat_source
C C 0.0033 0.0016 'International Tables Vol C Tables 4.2.6.8 and 6.1.1.4'
H H 0.0000 0.0000 'International Tables Vol C Tables 4.2.6.8 and 6.1.1.4'
N N 0.0061 0.0033 'International Tables Vol C Tables 4.2.6.8 and 6.1.1.4'
O O 0.0106 0.0060 'International Tables Vol C Tables 4.2.6.8 and 6.1.1.4'
Co Co 0.3494 0.9721 'International Tables Vol C Tables 4.2.6.8 and 6.1.1.4'

loop_
_geom_angle_atom_site_label_1
_geom_angle_atom_site_label_2
_geom_angle_atom_site_label_3
_geom_angle
_geom_angle_site_symmetry_1
_geom_angle_site_symmetry_3
O4 Co1 O3 94.95(7) 2_646 4_566
O4 Co1 O1 171.08(7) 2_646 .
O3 Co1 O1 93.85(7) 4_566 .
O4 Co1 N1 99.64(7) 2_646 .
O3 Co1 N1 95.02(7) 4_566 .
O1 Co1 N1 78.12(7) . .
O4 Co1 N2 89.90(8) 2_646 .
O3 Co1 N2 86.85(8) 4_566 .
O1 Co1 N2 92.03(8) . .
N1 Co1 N2 170.06(8) . .
O4 Co1 O5 83.82(7) 2_646 .
O3 Co1 O5 174.35(7) 4_566 .
O1 Co1 O5 87.56(7) . .
N1 Co1 O5 90.63(8) . .
N2 Co1 O5 87.63(8) . .
C6 O1 Co1 116.34(16) . .
C7 O3 Co1 137.75(16) . 4_565
C7 O4 Co1 127.75(16) . 2_656
Co1 O5 H1W 113.9 . .
Co1 O5 H2W 109.7 . .
H1W O5 H2W 101.0 . .
C5 N1 C1 119.4(2) . .
C5 N1 Co1 127.34(16) . .
C1 N1 Co1 112.91(15) . .
C14 N2 C10 116.7(3) . .
C14 N2 Co1 123.5(2) . .
C10 N2 Co1 119.67(19) . .
N1 C1 C2 121.6(2) . .
N1 C1 C6 114.6(2) . .
C2 C1 C6 123.7(2) . .
C3 C2 C1 117.7(2) . .
C3 C2 C7 117.8(2) . .
C1 C2 C7 124.4(2) . .
C2 C3 C4 121.6(2) . .
C2 C3 H3 119.2 . .
C4 C3 H3 119.2 . .
C3 C4 C5 116.8(2) . .
C3 C4 C8 123.2(2) . .
C5 C4 C8 120.0(3) . .
N1 C5 C4 122.8(2) . .
N1 C5 H5A 118.6 . .
C4 C5 H5A 118.6 . .
O2 C6 O1 125.4(2) . .
O2 C6 C1 118.4(2) . .
O1 C6 C1 116.1(2) . .
O3 C7 O4 125.5(2) . .
O3 C7 C2 119.1(2) . .
O4 C7 C2 115.3(2) . .
C9 C8 C4 116.1(3) . .
C9 C8 H8A 108.3 . .
C4 C8 H8A 108.3 . .
C9 C8 H8B 108.3 . .
C4 C8 H8B 108.3 . .
H8A C8 H8B 107.4 . .
C8 C9 H9A 109.5 . .
C8 C9 H9B 109.5 . .
H9A C9 H9B 109.5 . .
C8 C9 H9C 109.5 . .
H9A C9 H9C 109.5 . .
H9B C9 H9C 109.5 . .
N2 C10 C11 123.0(3) . .
N2 C10 H10 118.5 . .
C11 C10 H10 118.5 . .
C12 C11 C10 120.5(3) . .
C12 C11 H11 119.7 . .
C10 C11 H11 119.7 . .
C11 C12 C13 116.2(3) . .
C11 C12 C15 121.5(3) . .
C13 C12 C15 122.3(3) . .
C12 C13 C14 120.3(3) . .
C12 C13 H13 119.9 . .
C14 C13 H13 119.9 . .
N2 C14 C13 123.2(3) . .
N2 C14 H14 118.4 . .
C13 C14 H14 118.4 . .
C12 C15 C15 112.2(4) . 3_557
C12 C15 H15A 109.2 . .
C15 C15 H15A 109.2 3_557 .
C12 C15 H15B 109.2 . .
C15 C15 H15B 109.2 3_557 .
H15A C15 H15B 107.9 . .

loop_
_geom_bond_atom_site_label_1
_geom_bond_atom_site_label_2
_geom_bond_distance
_geom_bond_site_symmetry_2
Co1 O4 2.0539(17) 2_646
Co1 O3 2.0548(18) 4_566
Co1 O1 2.0855(18) .
Co1 N1 2.130(2) .
Co1 N2 2.145(2) .
Co1 O5 2.168(2) .
O1 C6 1.275(3) .
O2 C6 1.235(3) .
O3 C7 1.247(3) .
O3 Co1 2.0548(18) 4_565
O4 C7 1.258(3) .
O4 Co1 2.0539(17) 2_656
O5 H1W 0.8499 .
O5 H2W 0.8500 .
N1 C5 1.339(3) .
N1 C1 1.345(3) .
N2 C14 1.320(4) .
N2 C10 1.332(4) .
C1 C2 1.390(3) .
C1 C6 1.513(3) .
C2 C3 1.380(3) .
C2 C7 1.512(3) .
C3 C4 1.384(4) .
C3 H3 0.9300 .
C4 C5 1.388(4) .
C4 C8 1.508(4) .
C5 H5A 0.9300 .
C8 C9 1.464(5) .
C8 H8A 0.9700 .
C8 H8B 0.9700 .
C9 H9A 0.9600 .
C9 H9B 0.9600 .
C9 H9C 0.9600 .
C10 C11 1.377(4) .
C10 H10 0.9300 .
C11 C12 1.367(5) .
C11 H11 0.9300 .
C12 C13 1.376(5) .
C12 C15 1.505(4) .
C13 C14 1.380(4) .
C13 H13 0.9300 .
C14 H14 0.9300 .
C15 C15 1.505(7) 3_557
C15 H15A 0.9700 .
C15 H15B 0.9700 .

loop_
_geom_hbond_atom_site_label_D
_geom_hbond_atom_site_label_H
_geom_hbond_atom_site_label_A
_geom_hbond_distance_DH
_geom_hbond_distance_HA
_geom_hbond_distance_DA
_geom_hbond_angle_DHA
_geom_hbond_site_symmetry_A
O5 H2W O2 0.85 1.84 2.681(3) 169.4 4_565

loop_
_geom_torsion_atom_site_label_1
_geom_torsion_atom_site_label_2
_geom_torsion_atom_site_label_3
_geom_torsion_atom_site_label_4
_geom_torsion
_geom_torsion_site_symmetry_1
_geom_torsion_site_symmetry_4
O4 Co1 O1 C6 -80.0(5) 2_646 .
O3 Co1 O1 C6 90.66(18) 4_566 .
N1 Co1 O1 C6 -3.66(18) . .
N2 Co1 O1 C6 177.64(19) . .
O5 Co1 O1 C6 -94.82(19) . .
O4 Co1 N1 C5 -7.7(2) 2_646 .
O3 Co1 N1 C5 88.2(2) 4_566 .
O1 Co1 N1 C5 -178.9(2) . .
N2 Co1 N1 C5 -171.3(4) . .
O5 Co1 N1 C5 -91.5(2) . .
O4 Co1 N1 C1 165.77(17) 2_646 .
O3 Co1 N1 C1 -98.34(17) 4_566 .
O1 Co1 N1 C1 -5.45(17) . .
N2 Co1 N1 C1 2.1(6) . .
O5 Co1 N1 C1 81.93(17) . .
O4 Co1 N2 C14 -46.2(2) 2_646 .
O3 Co1 N2 C14 -141.2(2) 4_566 .
O1 Co1 N2 C14 125.1(2) . .
N1 Co1 N2 C14 117.7(5) . .
O5 Co1 N2 C14 37.6(2) . .
O4 Co1 N2 C10 137.4(2) 2_646 .
O3 Co1 N2 C10 42.4(2) 4_566 .
O1 Co1 N2 C10 -51.3(2) . .
N1 Co1 N2 C10 -58.7(6) . .
O5 Co1 N2 C10 -138.8(2) . .
C5 N1 C1 C2 2.7(4) . .
Co1 N1 C1 C2 -171.36(18) . .
C5 N1 C1 C6 -173.5(2) . .
Co1 N1 C1 C6 12.5(3) . .
N1 C1 C2 C3 -3.7(4) . .
C6 C1 C2 C3 172.2(2) . .
N1 C1 C2 C7 174.0(2) . .
C6 C1 C2 C7 -10.2(4) . .
C1 C2 C3 C4 2.1(4) . .
C7 C2 C3 C4 -175.7(2) . .
C2 C3 C4 C5 0.4(4) . .
C2 C3 C4 C8 179.7(3) . .
C1 N1 C5 C4 0.0(4) . .
Co1 N1 C5 C4 173.10(19) . .
C3 C4 C5 N1 -1.5(4) . .
C8 C4 C5 N1 179.1(3) . .
Co1 O1 C6 O2 -167.5(2) . .
Co1 O1 C6 C1 11.3(3) . .
N1 C1 C6 O2 162.8(2) . .
C2 C1 C6 O2 -13.3(4) . .
N1 C1 C6 O1 -16.2(3) . .
C2 C1 C6 O1 167.7(2) . .
Co1 O3 C7 O4 114.9(3) 4_565 .
Co1 O3 C7 C2 -61.1(3) 4_565 .
Co1 O4 C7 O3 -19.9(4) 2_656 .
Co1 O4 C7 C2 156.27(17) 2_656 .
C3 C2 C7 O3 118.4(3) . .
C1 C2 C7 O3 -59.2(3) . .
C3 C2 C7 O4 -58.0(3) . .
C1 C2 C7 O4 124.3(3) . .
C3 C4 C8 C9 36.9(5) . .
C5 C4 C8 C9 -143.8(4) . .
C14 N2 C10 C11 -2.6(5) . .
Co1 N2 C10 C11 174.0(3) . .
N2 C10 C11 C12 0.3(6) . .
C10 C11 C12 C13 2.8(5) . .
C10 C11 C12 C15 -176.4(3) . .
C11 C12 C13 C14 -3.5(6) . .
C15 C12 C13 C14 175.7(3) . .
C10 N2 C14 C13 1.9(5) . .
Co1 N2 C14 C13 -174.6(3) . .
C12 C13 C14 N2 1.2(6) . .
C11 C12 C15 C15 88.0(6) . 3_557
C13 C12 C15 C15 -91.1(6) . 3_557

loop_
_platon_squeeze_void_nr
_platon_squeeze_void_average_x
_platon_squeeze_void_average_y
_platon_squeeze_void_average_z
_platon_squeeze_void_volume
_platon_squeeze_void_count_electrons
1 0.000 0.288 -0.130 472.4 55.2
